data_1543731
loop_
_publ_author_name
'Nitti, Andrea'
'Villafiorita-Monteleone, Francesca'
'Pacini, Aurora'
'Botta, Chiara'
'Virgili, Tersilla'
'Forni, Alessandra'
'Cariati, Elena'
'Boiocchi, Massimo'
'Pasini, Dario'

_publ_section_title
;
 Structure-activity relationship for the solid state emission of a new
 family of &quot;push-pull&quot;\p-extended chromophores.
;
_journal_name_full 'Faraday discussions'
_journal_page_first 143
_journal_page_last 161
_journal_paper_doi 10.1039/c6fd00161k
_journal_volume 196
_journal_year 2017
_chemical_formula_moiety 'C14 H13 N3'
_chemical_formula_sum 'C14 H13 N3'
_chemical_formula_weight 223.27
_chemical_name_systematic
;
1,1-Dicyano-2-(4-pyrrolidinephenyl)ethylene
;
_space_group_crystal_system triclinic
_space_group_IT_number 2
_space_group_name_Hall '-P 1'
_space_group_name_H-M_alt 'P -1'
_symmetry_space_group_name_Hall '-P 1'
_symmetry_space_group_name_H-M 'P -1'
_atom_sites_solution_hydrogens geom
_atom_sites_solution_primary direct
_atom_sites_solution_secondary difmap
_audit_creation_method SHELXL-2014/7
_audit_update_record
;
2016-06-27 deposited with the CCDC.
2016-07-22 downloaded from the CCDC.
;
_cell_angle_alpha 89.7500(9)
_cell_angle_beta 82.1630(9)
_cell_angle_gamma 72.2380(9)
_cell_formula_units_Z 12
_cell_length_a 10.8613(6)
_cell_length_b 13.0319(7)
_cell_length_c 26.5818(15)
_cell_measurement_reflns_used 9922
_cell_measurement_temperature 120(2)
_cell_measurement_theta_max 27.179
_cell_measurement_theta_min 2.212
_cell_volume 3546.9(3)
_computing_cell_refinement 'SAINT (Bruker, 1997)'
_computing_data_collection 'SMART (Bruker, 1997)'
_computing_data_reduction SAINT
_computing_molecular_graphics 'ORTEP III ( Burnett&Johnson, 1996)'
_computing_publication_material 'SHELXL-97,PARST (Nardelli, 1995)'
_computing_structure_refinement 'SHELXL-2014/7 (Sheldrick, 2014)'
_computing_structure_solution 'SHELXS-97 (Sheldrick, 1990)'
_diffrn_ambient_temperature 120(2)
_diffrn_measured_fraction_theta_full 1.000
_diffrn_measured_fraction_theta_max 0.997
_diffrn_measurement_device_type 'Bruker Apex II CCD area detector'
_diffrn_radiation_monochromator graphite
_diffrn_radiation_source 'fine-focus sealed tube'
_diffrn_radiation_type MoK\a
_diffrn_radiation_wavelength 0.71073
_diffrn_reflns_av_R_equivalents 0.0386
_diffrn_reflns_av_unetI/netI 0.0376
_diffrn_reflns_Laue_measured_fraction_full 1.000
_diffrn_reflns_Laue_measured_fraction_max 0.997
_diffrn_reflns_limit_h_max 13
_diffrn_reflns_limit_h_min -13
_diffrn_reflns_limit_k_max 16
_diffrn_reflns_limit_k_min -16
_diffrn_reflns_limit_l_max 34
_diffrn_reflns_limit_l_min -34
_diffrn_reflns_number 58049
_diffrn_reflns_point_group_measured_fraction_full 1.000
_diffrn_reflns_point_group_measured_fraction_max 0.997
_diffrn_reflns_theta_full 25.242
_diffrn_reflns_theta_max 27.271
_diffrn_reflns_theta_min 0.774
_diffrn_standards_decay_% 0
_exptl_absorpt_coefficient_mu 0.077
_exptl_absorpt_correction_T_max 0.746
_exptl_absorpt_correction_T_min 0.713
_exptl_absorpt_correction_type multi-scan
_exptl_absorpt_process_details 'SADABS, Bruker, 1997'
_exptl_crystal_colour orange
_exptl_crystal_density_diffrn 1.254
_exptl_crystal_description prism
_exptl_crystal_F_000 1416
_exptl_crystal_preparation ', Luminescent'
_exptl_crystal_recrystallization_method 'Re-crystallisation from solvent'
_exptl_crystal_size_max 0.35
_exptl_crystal_size_mid 0.27
_exptl_crystal_size_min 0.25
_refine_diff_density_max 0.668
_refine_diff_density_min -0.462
_refine_diff_density_rms 0.056
_refine_ls_extinction_method none
_refine_ls_goodness_of_fit_ref 1.071
_refine_ls_hydrogen_treatment constr
_refine_ls_matrix_type full
_refine_ls_number_parameters 928
_refine_ls_number_reflns 15850
_refine_ls_number_restraints 0
_refine_ls_restrained_S_all 1.071
_refine_ls_R_factor_all 0.0872
_refine_ls_R_factor_gt 0.0642
_refine_ls_shift/su_max 0.001
_refine_ls_shift/su_mean 0.000
_refine_ls_structure_factor_coef Fsqd
_refine_ls_weighting_details 'w=1/[\s^2^(Fo^2^)+(0.0700P)^2^+2.9208P] where P=(Fo^2^+2Fc^2^)/3'
_refine_ls_weighting_scheme calc
_refine_ls_wR_factor_gt 0.1649
_refine_ls_wR_factor_ref 0.1794
_reflns_Friedel_coverage 0.000
_reflns_number_gt 11640
_reflns_number_total 15850
_reflns_threshold_expression 'I > 2\s(I)'
_cod_data_source_file c6fd00161k2.cif
_cod_data_source_block 3c
_cod_depositor_comments 'Adding full bibliography for 1543731--1543732.cif.'
_cod_database_code 1543731
_shelx_shelxl_version_number 2014/7
_shelx_space_group_comment
;
The symmetry employed for this shelxl refinement is uniquely defined
by the following loop, which should always be used as a source of
symmetry information in preference to the above space-group names.
They are only intended as comments.
;
_solvent_exptl_crystal_recrystallization_method CH2Cl2/pentane

loop_
_space_group_symop_operation_xyz
'x, y, z'
'-x, -y, -z'

loop_
_atom_site_label
_atom_site_type_symbol
_atom_site_fract_x
_atom_site_fract_y
_atom_site_fract_z
_atom_site_U_iso_or_equiv
_atom_site_adp_type
_atom_site_occupancy
_atom_site_site_symmetry_order
_atom_site_calc_flag
_atom_site_refinement_flags_posn
_atom_site_refinement_flags_adp
_atom_site_refinement_flags_occupancy
_atom_site_disorder_assembly
_atom_site_disorder_group
N1 N 0.9455(2) 0.99891(16) 0.14192(7) 0.0373(5) Uani 1 1 d . . . . .
N2 N 1.0199(2) 0.68117(16) 0.19971(8) 0.0390(5) Uani 1 1 d . . . . .
N3 N 1.01014(18) 0.76766(14) 0.46284(7) 0.0279(4) Uani 1 1 d . . . . .
N4 N 1.0199(2) 0.48097(16) 0.35778(8) 0.0405(5) Uani 1 1 d . . . . .
N5 N 0.9494(2) 0.19962(16) 0.30076(8) 0.0371(5) Uani 1 1 d . . . . .
N6 N 0.99354(18) 0.26923(15) 0.03531(7) 0.0273(4) Uani 1 1 d . . . . .
N7 N 0.6702(2) 0.10018(15) 0.31534(7) 0.0332(4) Uani 1 1 d . . . . .
N8 N 0.6817(2) 0.40340(16) 0.37628(8) 0.0388(5) Uani 1 1 d . . . . .
N9 N 0.64844(18) 0.32928(15) 0.63930(7) 0.0277(4) Uani 1 1 d . . . . .
N10 N 0.3113(2) 0.43040(15) 1.18870(8) 0.0336(4) Uani 1 1 d . . . . .
N11 N 0.3133(3) 0.73832(17) 1.12844(8) 0.0476(6) Uani 1 1 d . . . . .
N12 N 0.35459(17) 0.65036(14) 0.86400(7) 0.0260(4) Uani 1 1 d . . . . .
N13 N 0.3033(2) 0.40551(16) 0.47347(8) 0.0378(5) Uani 1 1 d . . . . .
N14 N 0.3354(2) 0.09218(16) 0.53323(8) 0.0376(5) Uani 1 1 d . . . . .
N15 N 0.34025(18) 0.18383(14) 0.79717(7) 0.0279(4) Uani 1 1 d . . . . .
N16 N 0.3037(3) -0.06061(17) -0.02642(8) 0.0473(6) Uani 1 1 d . . . . .
N17 N 0.3438(2) 0.22981(16) 0.03369(8) 0.0400(5) Uani 1 1 d . . . . .
N18 N 0.29892(19) 0.14692(15) 0.29946(7) 0.0293(4) Uani 1 1 d . . . . .
C1 C 0.9567(2) 0.94829(17) 0.17750(8) 0.0271(5) Uani 1 1 d . . . . .
C2 C 0.9973(2) 0.77053(17) 0.21040(8) 0.0254(4) Uani 1 1 d . . . . .
C3 C 0.9705(2) 0.88356(16) 0.22148(8) 0.0232(4) Uani 1 1 d . . . . .
C4 C 0.96097(19) 0.93105(16) 0.26827(8) 0.0235(4) Uani 1 1 d . . . . .
H4 H 0.9445 1.0070 0.2684 0.028 Uiso 1 1 calc R U . . .
C5 C 0.97171(19) 0.88529(16) 0.31692(8) 0.0220(4) Uani 1 1 d . . . . .
C6 C 0.9702(2) 0.95350(17) 0.35854(8) 0.0268(4) Uani 1 1 d . . . . .
H6 H 0.9597 1.0276 0.3530 0.032 Uiso 1 1 calc R U . . .
C7 C 0.9833(2) 0.91644(17) 0.40620(8) 0.0288(5) Uani 1 1 d . . . . .
H7 H 0.9825 0.9648 0.4330 0.035 Uiso 1 1 calc R U . . .
C8 C 0.99819(19) 0.80661(17) 0.41625(8) 0.0240(4) Uani 1 1 d . . . . .
C9 C 0.9987(2) 0.73790(16) 0.37498(8) 0.0238(4) Uani 1 1 d . . . . .
H9 H 1.0088 0.6639 0.3804 0.029 Uiso 1 1 calc R U . . .
C10 C 0.9847(2) 0.77631(16) 0.32739(8) 0.0236(4) Uani 1 1 d . . . . .
H10 H 0.9837 0.7285 0.3007 0.028 Uiso 1 1 calc R U . . .
C11 C 1.0017(2) 0.83470(19) 0.50836(8) 0.0311(5) Uani 1 1 d . . . . .
H11A H 0.9167 0.8924 0.5145 0.037 Uiso 1 1 calc R U . . .
H11B H 1.0729 0.8681 0.5048 0.037 Uiso 1 1 calc R U . . .
C12 C 1.0154(3) 0.7572(2) 0.55061(10) 0.0535(7) Uani 1 1 d . . . . .
H12A H 1.0796 0.7677 0.5716 0.064 Uiso 1 1 calc R U . A 1
H12B H 0.9304 0.7713 0.5727 0.064 Uiso 1 1 calc R U . A 1
C13A C 1.0589(7) 0.6456(6) 0.5297(2) 0.0432(15) Uani 0.5 1 d . . P B 1
H13A H 1.0104 0.6018 0.5492 0.052 Uiso 0.5 1 calc R U P B 1
H13B H 1.1534 0.6120 0.5306 0.052 Uiso 0.5 1 calc R U P B 1
C13B C 0.9913(6) 0.6611(6) 0.5326(2) 0.0361(13) Uani 0.5 1 d . . P B 2
H13C H 0.8979 0.6665 0.5414 0.043 Uiso 0.5 1 calc R U P B 2
H13D H 1.0444 0.5963 0.5481 0.043 Uiso 0.5 1 calc R U P B 2
C14 C 1.0300(2) 0.65414(18) 0.47479(8) 0.0292(5) Uani 1 1 d . . . . .
H14A H 1.1042 0.6064 0.4516 0.035 Uiso 1 1 calc R U . B 1
H14B H 0.9506 0.6337 0.4717 0.035 Uiso 1 1 calc R U . B 1
C15 C 1.0094(2) 0.43612(17) 0.32234(9) 0.0296(5) Uani 1 1 d . . . . .
C16 C 0.9711(2) 0.27836(17) 0.28976(8) 0.0265(4) Uani 1 1 d . . . . .
C17 C 0.9976(2) 0.37805(16) 0.27859(8) 0.0250(4) Uani 1 1 d . . . . .
C18 C 1.0112(2) 0.41858(16) 0.23126(8) 0.0252(4) Uani 1 1 d . . . . .
H18 H 1.0270 0.4864 0.2309 0.030 Uiso 1 1 calc R U . . .
C19 C 1.00596(19) 0.37670(16) 0.18250(8) 0.0224(4) Uani 1 1 d . . . . .
C20 C 1.0168(2) 0.44094(17) 0.14007(8) 0.0261(4) Uani 1 1 d . . . . .
H20 H 1.0275 0.5096 0.1453 0.031 Uiso 1 1 calc R U . . .
C21 C 1.0125(2) 0.40731(17) 0.09170(8) 0.0279(5) Uani 1 1 d . . . . .
H21 H 1.0201 0.4528 0.0642 0.034 Uiso 1 1 calc R U . . .
C22 C 0.99697(19) 0.30515(16) 0.08238(8) 0.0234(4) Uani 1 1 d . . . . .
C23 C 0.9857(2) 0.24019(16) 0.12476(8) 0.0244(4) Uani 1 1 d . . . . .
H23 H 0.9735 0.1720 0.1198 0.029 Uiso 1 1 calc R U . . .
C24 C 0.9922(2) 0.27423(16) 0.17268(8) 0.0238(4) Uani 1 1 d . . . . .
H24 H 0.9874 0.2279 0.2001 0.029 Uiso 1 1 calc R U . . .
C25 C 1.0162(2) 0.32612(19) -0.01106(8) 0.0318(5) Uani 1 1 d . . . . .
H25A H 1.0959 0.3483 -0.0119 0.038 Uiso 1 1 calc R U . . .
H25B H 0.9408 0.3907 -0.0139 0.038 Uiso 1 1 calc R U . . .
C26 C 1.0325(3) 0.2430(3) -0.05267(11) 0.0568(8) Uani 1 1 d . . . . .
H26A H 0.9939 0.2780 -0.0824 0.068 Uiso 1 1 calc R U . . .
H26B H 1.1264 0.2052 -0.0636 0.068 Uiso 1 1 calc R U . . .
C27 C 0.9653(3) 0.1658(2) -0.03215(10) 0.0531(7) Uani 1 1 d . . . . .
H27A H 1.0102 0.0927 -0.0477 0.064 Uiso 1 1 calc R U . . .
H27B H 0.8737 0.1885 -0.0389 0.064 Uiso 1 1 calc R U . . .
C28 C 0.9707(2) 0.16660(18) 0.02411(9) 0.0302(5) Uani 1 1 d . . . . .
H28A H 0.8874 0.1633 0.0434 0.036 Uiso 1 1 calc R U . . .
H28B H 1.0427 0.1047 0.0329 0.036 Uiso 1 1 calc R U . . .
C29 C 0.6681(2) 0.15074(17) 0.35109(8) 0.0258(4) Uani 1 1 d . . . . .
C30 C 0.6722(2) 0.31971(17) 0.38569(8) 0.0267(4) Uani 1 1 d . . . . .
C31 C 0.6626(2) 0.21391(16) 0.39564(8) 0.0237(4) Uani 1 1 d . . . . .
C32 C 0.65102(19) 0.17212(16) 0.44273(8) 0.0235(4) Uani 1 1 d . . . . .
H32 H 0.6491 0.0997 0.4424 0.028 Uiso 1 1 calc R U . . .
C33 C 0.64128(19) 0.21842(16) 0.49218(8) 0.0227(4) Uani 1 1 d . . . . .
C34 C 0.6540(2) 0.14857(17) 0.53351(8) 0.0252(4) Uani 1 1 d . . . . .
H34 H 0.6611 0.0750 0.5276 0.030 Uiso 1 1 calc R U . . .
C35 C 0.6563(2) 0.18390(17) 0.58175(8) 0.0263(4) Uani 1 1 d . . . . .
H35 H 0.6670 0.1342 0.6083 0.032 Uiso 1 1 calc R U . . .
C36 C 0.64304(19) 0.29332(17) 0.59266(8) 0.0240(4) Uani 1 1 d . . . . .
C37 C 0.6234(2) 0.36533(17) 0.55177(8) 0.0252(4) Uani 1 1 d . . . . .
H37 H 0.6100 0.4399 0.5581 0.030 Uiso 1 1 calc R U . . .
C38 C 0.6236(2) 0.32851(16) 0.50355(8) 0.0240(4) Uani 1 1 d . . . . .
H38 H 0.6116 0.3782 0.4770 0.029 Uiso 1 1 calc R U . . .
C39 C 0.6633(2) 0.26036(19) 0.68356(8) 0.0304(5) Uani 1 1 d . . . . .
H39A H 0.7496 0.2042 0.6792 0.036 Uiso 1 1 calc R U . . .
H39B H 0.5939 0.2251 0.6890 0.036 Uiso 1 1 calc R U . . .
C40 C 0.6508(3) 0.3395(2) 0.72761(9) 0.0428(6) Uani 1 1 d . . . . .
H40A H 0.7073 0.3046 0.7530 0.051 Uiso 1 1 calc R U . . .
H40B H 0.5593 0.3667 0.7445 0.051 Uiso 1 1 calc R U . . .
C41 C 0.6951(3) 0.4310(2) 0.70305(10) 0.0419(6) Uani 1 1 d . . . . .
H41A H 0.6556 0.4992 0.7236 0.050 Uiso 1 1 calc R U . . .
H41B H 0.7914 0.4131 0.6988 0.050 Uiso 1 1 calc R U . . .
C42 C 0.6461(2) 0.43932(19) 0.65208(9) 0.0345(5) Uani 1 1 d . . . . .
H42A H 0.5563 0.4899 0.6545 0.041 Uiso 1 1 calc R U . . .
H42B H 0.7039 0.4643 0.6262 0.041 Uiso 1 1 calc R U . . .
C43 C 0.3131(2) 0.48096(16) 1.15316(8) 0.0257(4) Uani 1 1 d . . . . .
C45 C 0.3171(2) 0.54340(16) 1.10880(8) 0.0244(4) Uani 1 1 d . . . . .
C46 C 0.32407(19) 0.49822(16) 1.06203(8) 0.0243(4) Uani 1 1 d . . . . .
H46 H 0.3212 0.4261 1.0624 0.029 Uiso 1 1 calc R U . . .
C47 C 0.33490(19) 0.54025(16) 1.01253(8) 0.0230(4) Uani 1 1 d . . . . .
C48 C 0.32596(19) 0.47684(16) 0.97091(8) 0.0244(4) Uani 1 1 d . . . . .
H48 H 0.3153 0.4080 0.9770 0.029 Uiso 1 1 calc R U . . .
C49 C 0.3322(2) 0.51144(16) 0.92226(8) 0.0255(4) Uani 1 1 d . . . . .
H49 H 0.3245 0.4669 0.8954 0.031 Uiso 1 1 calc R U . . .
C50 C 0.35004(19) 0.61329(16) 0.91145(8) 0.0233(4) Uani 1 1 d . . . . .
C51 C 0.3659(2) 0.67513(16) 0.95251(8) 0.0253(4) Uani 1 1 d . . . . .
H51 H 0.3824 0.7418 0.9461 0.030 Uiso 1 1 calc R U . . .
C52 C 0.3577(2) 0.64022(16) 1.00114(8) 0.0247(4) Uani 1 1 d . . . . .
H52 H 0.3675 0.6838 1.0279 0.030 Uiso 1 1 calc R U . . .
C53 C 0.3499(2) 0.58798(18) 0.81884(8) 0.0285(5) Uani 1 1 d . . . . .
H53A H 0.2633 0.5771 0.8199 0.034 Uiso 1 1 calc R U . . .
H53B H 0.4179 0.5168 0.8161 0.034 Uiso 1 1 calc R U . . .
C54 C 0.3754(2) 0.6573(2) 0.77452(9) 0.0367(5) Uani 1 1 d . . . . .
H54A H 0.4693 0.6355 0.7606 0.044 Uiso 1 1 calc R U . . .
H54B H 0.3247 0.6515 0.7470 0.044 Uiso 1 1 calc R U . . .
C55 C 0.3302(2) 0.77181(19) 0.79790(9) 0.0355(5) Uani 1 1 d . . . . .
H55A H 0.3763 0.8176 0.7786 0.043 Uiso 1 1 calc R U . . .
H55B H 0.2349 0.8050 0.7985 0.043 Uiso 1 1 calc R U . . .
C56 C 0.3647(2) 0.75767(17) 0.85146(8) 0.0305(5) Uani 1 1 d . . . . .
H56A H 0.4543 0.7605 0.8525 0.037 Uiso 1 1 calc R U . . .
H56B H 0.3025 0.8140 0.8752 0.037 Uiso 1 1 calc R U . . .
C57 C 0.3084(2) 0.35514(17) 0.50908(9) 0.0282(5) Uani 1 1 d . . . . .
C58 C 0.3273(2) 0.17992(17) 0.54295(8) 0.0262(4) Uani 1 1 d . . . . .
C59 C 0.3151(2) 0.29090(16) 0.55326(8) 0.0247(4) Uani 1 1 d . . . . .
C60 C 0.30964(19) 0.33681(16) 0.59990(8) 0.0245(4) Uani 1 1 d . . . . .
H60 H 0.2985 0.4120 0.5997 0.029 Uiso 1 1 calc R U . . .
C61 C 0.31754(19) 0.29250(16) 0.64882(8) 0.0233(4) Uani 1 1 d . . . . .
C62 C 0.2967(2) 0.36501(17) 0.69078(8) 0.0263(4) Uani 1 1 d . . . . .
H62 H 0.2790 0.4398 0.6850 0.032 Uiso 1 1 calc R U . . .
C63 C 0.3011(2) 0.33097(17) 0.73966(8) 0.0273(5) Uani 1 1 d . . . . .
H63 H 0.2836 0.3824 0.7670 0.033 Uiso 1 1 calc R U . . .
C64 C 0.33184(19) 0.21932(16) 0.74965(8) 0.0239(4) Uani 1 1 d . . . . .
C65 C 0.3521(2) 0.14616(16) 0.70771(8) 0.0245(4) Uani 1 1 d . . . . .
H65 H 0.3712 0.0712 0.7133 0.029 Uiso 1 1 calc R U . . .
C66 C 0.3445(2) 0.18169(16) 0.65930(8) 0.0245(4) Uani 1 1 d . . . . .
H66 H 0.3577 0.1308 0.6321 0.029 Uiso 1 1 calc R U . . .
C67 C 0.3332(2) 0.25324(19) 0.84160(8) 0.0324(5) Uani 1 1 d . . . . .
H67A H 0.2419 0.2968 0.8537 0.039 Uiso 1 1 calc R U . . .
H67B H 0.3866 0.3022 0.8335 0.039 Uiso 1 1 calc R U . . .
C68 C 0.3879(2) 0.1737(2) 0.88109(9) 0.0360(5) Uani 1 1 d . . . . .
H68A H 0.3456 0.2016 0.9158 0.043 Uiso 1 1 calc R U . . .
H68B H 0.4834 0.1594 0.8791 0.043 Uiso 1 1 calc R U . . .
C69 C 0.3562(3) 0.0719(2) 0.86733(9) 0.0361(5) Uani 1 1 d . . . . .
H69A H 0.4170 0.0071 0.8799 0.043 Uiso 1 1 calc R U . . .
H69B H 0.2655 0.0765 0.8816 0.043 Uiso 1 1 calc R U . . .
C70 C 0.3735(2) 0.06953(17) 0.80943(8) 0.0269(4) Uani 1 1 d . . . . .
H70A H 0.4646 0.0299 0.7950 0.032 Uiso 1 1 calc R U . . .
H70B H 0.3140 0.0351 0.7963 0.032 Uiso 1 1 calc R U . . .
C71 C 0.3055(2) -0.01369(18) 0.00974(9) 0.0316(5) Uani 1 1 d . . . . .
C72 C 0.3286(2) 0.14892(17) 0.04403(8) 0.0279(5) Uani 1 1 d . . . . .
C73 C 0.3077(2) 0.04683(17) 0.05454(8) 0.0262(4) Uani 1 1 d . . . . .
C74 C 0.2870(2) 0.00727(16) 0.10125(8) 0.0263(4) Uani 1 1 d . . . . .
H74 H 0.2698 -0.0599 0.1008 0.032 Uiso 1 1 calc R U . . .
C75 C 0.2866(2) 0.04884(16) 0.15081(8) 0.0246(4) Uani 1 1 d . . . . .
C76 C 0.2594(2) -0.01139(17) 0.19294(8) 0.0280(5) Uani 1 1 d . . . . .
H76 H 0.2404 -0.0764 0.1871 0.034 Uiso 1 1 calc R U . . .
C77 C 0.2596(2) 0.02081(17) 0.24188(9) 0.0294(5) Uani 1 1 d . . . . .
H77 H 0.2386 -0.0208 0.2692 0.035 Uiso 1 1 calc R U . . .
C78 C 0.2912(2) 0.11598(16) 0.25204(8) 0.0249(4) Uani 1 1 d . . . . .
C79 C 0.3155(2) 0.17835(16) 0.21024(8) 0.0251(4) Uani 1 1 d . . . . .
H79 H 0.3344 0.2435 0.2160 0.030 Uiso 1 1 calc R U . . .
C80 C 0.3121(2) 0.14612(16) 0.16163(8) 0.0252(4) Uani 1 1 d . . . . .
H80 H 0.3273 0.1902 0.1344 0.030 Uiso 1 1 calc R U . . .
C81 C 0.2902(3) 0.0810(2) 0.34393(9) 0.0362(5) Uani 1 1 d . . . . .
H81A H 0.3431 0.0048 0.3360 0.043 Uiso 1 1 calc R U . . .
H81B H 0.1985 0.0842 0.3556 0.043 Uiso 1 1 calc R U . . .
C82 C 0.3440(3) 0.1312(2) 0.38380(9) 0.0411(6) Uani 1 1 d . . . . .
H82A H 0.4387 0.0947 0.3832 0.049 Uiso 1 1 calc R U . . .
H82B H 0.2982 0.1269 0.4182 0.049 Uiso 1 1 calc R U . . .
C83 C 0.3186(3) 0.2485(2) 0.36886(9) 0.0397(6) Uani 1 1 d . . . . .
H83A H 0.2287 0.2927 0.3826 0.048 Uiso 1 1 calc R U . . .
H83B H 0.3815 0.2800 0.3814 0.048 Uiso 1 1 calc R U . . .
C84 C 0.3372(2) 0.24166(17) 0.31139(8) 0.0273(4) Uani 1 1 d . . . . .
H84A H 0.2808 0.3075 0.2977 0.033 Uiso 1 1 calc R U . . .
H84B H 0.4293 0.2319 0.2972 0.033 Uiso 1 1 calc R U . . .
C44 C 0.3159(2) 0.65198(18) 1.11899(8) 0.0303(5) Uani 1 1 d . . . . .

loop_
_atom_site_aniso_label
_atom_site_aniso_U_11
_atom_site_aniso_U_22
_atom_site_aniso_U_33
_atom_site_aniso_U_23
_atom_site_aniso_U_13
_atom_site_aniso_U_12
N1 0.0606(14) 0.0271(10) 0.0286(11) 0.0025(8) -0.0081(9) -0.0190(10)
N2 0.0602(14) 0.0253(10) 0.0319(11) -0.0014(8) -0.0024(10) -0.0154(10)
N3 0.0332(10) 0.0258(9) 0.0250(9) 0.0012(7) -0.0052(7) -0.0090(8)
N4 0.0663(15) 0.0291(11) 0.0311(11) 0.0022(9) -0.0107(10) -0.0204(10)
N5 0.0524(13) 0.0264(10) 0.0335(11) -0.0005(8) 0.0029(9) -0.0177(9)
N6 0.0298(9) 0.0277(9) 0.0266(9) 0.0016(7) -0.0044(7) -0.0119(8)
N7 0.0444(12) 0.0268(10) 0.0309(11) -0.0006(8) -0.0106(9) -0.0122(9)
N8 0.0611(14) 0.0251(10) 0.0320(11) 0.0047(8) -0.0061(10) -0.0162(10)
N9 0.0300(9) 0.0295(10) 0.0251(9) 0.0002(7) -0.0044(7) -0.0110(8)
N10 0.0432(11) 0.0271(10) 0.0353(11) 0.0054(8) -0.0121(9) -0.0152(9)
N11 0.0861(18) 0.0307(12) 0.0322(12) -0.0003(9) -0.0023(11) -0.0296(12)
N12 0.0289(9) 0.0227(9) 0.0254(9) -0.0025(7) 0.0003(7) -0.0080(7)
N13 0.0552(13) 0.0280(10) 0.0337(11) 0.0060(9) -0.0119(9) -0.0155(9)
N14 0.0554(13) 0.0262(10) 0.0343(11) -0.0009(8) -0.0046(9) -0.0180(9)
N15 0.0339(10) 0.0221(9) 0.0276(10) -0.0012(7) -0.0031(8) -0.0090(8)
N16 0.0801(18) 0.0321(11) 0.0338(12) -0.0015(9) -0.0061(11) -0.0241(11)
N17 0.0594(14) 0.0297(11) 0.0361(12) 0.0049(9) -0.0073(10) -0.0211(10)
N18 0.0359(10) 0.0264(9) 0.0262(10) 0.0033(7) -0.0001(8) -0.0122(8)
C1 0.0350(12) 0.0198(10) 0.0285(11) -0.0019(9) -0.0037(9) -0.0115(9)
C2 0.0307(11) 0.0223(11) 0.0235(11) 0.0007(8) -0.0008(8) -0.0099(9)
C3 0.0236(10) 0.0190(10) 0.0273(11) 0.0017(8) -0.0030(8) -0.0074(8)
C4 0.0227(10) 0.0186(10) 0.0291(11) 0.0009(8) -0.0023(8) -0.0069(8)
C5 0.0211(9) 0.0195(10) 0.0259(11) -0.0001(8) -0.0039(8) -0.0069(8)
C6 0.0323(11) 0.0173(10) 0.0317(12) -0.0006(8) -0.0061(9) -0.0081(8)
C7 0.0372(12) 0.0230(11) 0.0275(11) -0.0046(8) -0.0063(9) -0.0105(9)
C8 0.0201(10) 0.0253(11) 0.0263(11) 0.0009(8) -0.0030(8) -0.0066(8)
C9 0.0270(10) 0.0180(10) 0.0265(11) 0.0010(8) -0.0028(8) -0.0077(8)
C10 0.0258(10) 0.0202(10) 0.0252(11) -0.0015(8) -0.0037(8) -0.0079(8)
C11 0.0320(12) 0.0365(13) 0.0255(11) -0.0050(9) -0.0054(9) -0.0111(10)
C12 0.075(2) 0.0527(18) 0.0297(14) 0.0031(12) -0.0082(13) -0.0142(15)
C13A 0.049(4) 0.051(4) 0.026(3) 0.015(2) 0.002(3) -0.013(4)
C13B 0.038(3) 0.050(4) 0.024(3) 0.005(2) 0.001(3) -0.022(3)
C14 0.0320(11) 0.0296(12) 0.0279(11) 0.0057(9) -0.0037(9) -0.0127(9)
C15 0.0391(12) 0.0210(10) 0.0303(12) 0.0052(9) -0.0050(9) -0.0115(9)
C16 0.0309(11) 0.0221(11) 0.0257(11) -0.0004(8) -0.0009(8) -0.0086(9)
C17 0.0279(11) 0.0181(10) 0.0301(11) -0.0005(8) -0.0042(8) -0.0086(8)
C18 0.0258(10) 0.0178(10) 0.0327(12) 0.0011(8) -0.0045(8) -0.0075(8)
C19 0.0207(9) 0.0194(10) 0.0279(11) 0.0025(8) -0.0050(8) -0.0066(8)
C20 0.0286(11) 0.0215(10) 0.0331(12) 0.0044(9) -0.0065(9) -0.0138(8)
C21 0.0311(11) 0.0255(11) 0.0304(12) 0.0088(9) -0.0062(9) -0.0127(9)
C22 0.0198(9) 0.0227(10) 0.0277(11) 0.0008(8) -0.0039(8) -0.0060(8)
C23 0.0266(10) 0.0179(10) 0.0296(11) 0.0015(8) -0.0032(8) -0.0085(8)
C24 0.0261(10) 0.0196(10) 0.0263(11) 0.0036(8) -0.0026(8) -0.0083(8)
C25 0.0306(11) 0.0367(13) 0.0273(12) 0.0056(9) -0.0033(9) -0.0098(10)
C26 0.076(2) 0.067(2) 0.0317(14) -0.0078(13) 0.0045(14) -0.0346(17)
C27 0.078(2) 0.0472(17) 0.0341(15) -0.0067(12) -0.0056(14) -0.0205(15)
C28 0.0318(11) 0.0258(11) 0.0331(12) -0.0048(9) -0.0064(9) -0.0080(9)
C29 0.0278(11) 0.0216(10) 0.0296(12) 0.0058(9) -0.0081(9) -0.0085(8)
C30 0.0357(12) 0.0226(11) 0.0222(10) 0.0015(8) -0.0057(9) -0.0090(9)
C31 0.0272(10) 0.0179(10) 0.0277(11) 0.0004(8) -0.0063(8) -0.0082(8)
C32 0.0245(10) 0.0181(10) 0.0289(11) 0.0028(8) -0.0056(8) -0.0073(8)
C33 0.0219(10) 0.0201(10) 0.0272(11) 0.0034(8) -0.0048(8) -0.0079(8)
C34 0.0291(11) 0.0205(10) 0.0286(11) 0.0049(8) -0.0051(8) -0.0110(8)
C35 0.0285(11) 0.0241(10) 0.0277(11) 0.0082(8) -0.0045(9) -0.0098(9)
C36 0.0206(10) 0.0281(11) 0.0232(10) 0.0008(8) -0.0011(8) -0.0082(8)
C37 0.0303(11) 0.0190(10) 0.0273(11) 0.0018(8) -0.0040(8) -0.0091(8)
C38 0.0275(10) 0.0207(10) 0.0246(10) 0.0049(8) -0.0030(8) -0.0087(8)
C39 0.0275(11) 0.0404(13) 0.0237(11) 0.0060(9) -0.0041(9) -0.0109(10)
C40 0.0438(14) 0.0628(18) 0.0258(12) -0.0043(11) -0.0043(10) -0.0223(13)
C41 0.0423(14) 0.0423(15) 0.0385(14) -0.0096(11) -0.0058(11) -0.0090(11)
C42 0.0394(13) 0.0289(12) 0.0322(12) -0.0072(9) -0.0046(10) -0.0063(10)
C43 0.0254(10) 0.0200(10) 0.0332(12) 0.0000(9) -0.0081(9) -0.0076(8)
C45 0.0227(10) 0.0173(10) 0.0331(11) 0.0028(8) -0.0053(8) -0.0056(8)
C46 0.0189(9) 0.0193(10) 0.0358(12) 0.0011(8) -0.0040(8) -0.0072(8)
C47 0.0199(9) 0.0181(10) 0.0294(11) -0.0008(8) -0.0033(8) -0.0038(8)
C48 0.0223(10) 0.0164(9) 0.0346(12) -0.0010(8) -0.0039(8) -0.0061(8)
C49 0.0250(10) 0.0195(10) 0.0322(12) -0.0046(8) -0.0032(8) -0.0072(8)
C50 0.0186(9) 0.0215(10) 0.0284(11) -0.0011(8) 0.0003(8) -0.0056(8)
C51 0.0265(10) 0.0162(9) 0.0324(12) -0.0017(8) 0.0014(8) -0.0077(8)
C52 0.0247(10) 0.0184(10) 0.0299(11) -0.0028(8) -0.0024(8) -0.0058(8)
C53 0.0280(11) 0.0266(11) 0.0295(12) -0.0043(9) -0.0037(9) -0.0065(9)
C54 0.0391(13) 0.0393(14) 0.0290(12) -0.0010(10) -0.0040(10) -0.0085(11)
C55 0.0361(13) 0.0355(13) 0.0310(12) 0.0064(10) 0.0007(10) -0.0079(10)
C56 0.0352(12) 0.0246(11) 0.0298(12) -0.0007(9) 0.0045(9) -0.0103(9)
C57 0.0330(12) 0.0220(10) 0.0316(12) -0.0009(9) -0.0062(9) -0.0106(9)
C58 0.0306(11) 0.0251(11) 0.0245(11) 0.0015(8) -0.0039(8) -0.0111(9)
C59 0.0251(10) 0.0197(10) 0.0305(11) 0.0040(8) -0.0042(8) -0.0085(8)
C60 0.0231(10) 0.0199(10) 0.0319(11) -0.0001(8) -0.0029(8) -0.0089(8)
C61 0.0229(10) 0.0201(10) 0.0272(11) 0.0000(8) -0.0019(8) -0.0078(8)
C62 0.0290(11) 0.0190(10) 0.0305(11) -0.0006(8) -0.0020(9) -0.0078(8)
C63 0.0313(11) 0.0198(10) 0.0307(12) -0.0056(8) -0.0020(9) -0.0086(9)
C64 0.0223(10) 0.0216(10) 0.0274(11) -0.0009(8) -0.0007(8) -0.0076(8)
C65 0.0266(10) 0.0167(10) 0.0311(11) -0.0011(8) -0.0029(8) -0.0085(8)
C66 0.0266(10) 0.0196(10) 0.0282(11) -0.0029(8) -0.0028(8) -0.0087(8)
C67 0.0375(13) 0.0313(12) 0.0259(11) -0.0060(9) 0.0004(9) -0.0090(10)
C68 0.0391(13) 0.0408(14) 0.0287(12) -0.0004(10) -0.0028(10) -0.0140(11)
C69 0.0413(13) 0.0395(14) 0.0282(12) 0.0048(10) -0.0007(10) -0.0154(11)
C70 0.0277(11) 0.0240(11) 0.0285(11) 0.0036(8) -0.0018(9) -0.0084(9)
C71 0.0417(13) 0.0222(11) 0.0311(12) 0.0030(9) -0.0039(10) -0.0106(9)
C72 0.0345(12) 0.0237(11) 0.0269(11) 0.0015(9) -0.0061(9) -0.0102(9)
C73 0.0270(11) 0.0208(10) 0.0310(11) -0.0012(8) -0.0043(9) -0.0077(8)
C74 0.0268(10) 0.0181(10) 0.0345(12) 0.0017(8) -0.0066(9) -0.0066(8)
C75 0.0235(10) 0.0209(10) 0.0299(11) 0.0031(8) -0.0040(8) -0.0076(8)
C76 0.0310(11) 0.0209(10) 0.0350(12) 0.0034(9) -0.0036(9) -0.0126(9)
C77 0.0312(11) 0.0245(11) 0.0325(12) 0.0061(9) 0.0009(9) -0.0111(9)
C78 0.0234(10) 0.0206(10) 0.0280(11) 0.0024(8) -0.0004(8) -0.0042(8)
C79 0.0286(11) 0.0180(10) 0.0295(11) 0.0036(8) -0.0039(8) -0.0084(8)
C80 0.0292(11) 0.0197(10) 0.0280(11) 0.0051(8) -0.0058(8) -0.0087(8)
C81 0.0463(14) 0.0341(13) 0.0284(12) 0.0072(10) 0.0024(10) -0.0160(11)
C82 0.0467(15) 0.0483(15) 0.0296(13) 0.0078(11) -0.0049(11) -0.0169(12)
C83 0.0473(15) 0.0429(14) 0.0302(13) 0.0000(11) -0.0025(11) -0.0169(12)
C84 0.0287(11) 0.0244(11) 0.0285(11) 0.0023(8) -0.0031(9) -0.0081(9)
C44 0.0428(13) 0.0251(11) 0.0249(11) 0.0012(9) -0.0027(9) -0.0139(10)

loop_
_atom_type_symbol
_atom_type_description
_atom_type_scat_dispersion_real
_atom_type_scat_dispersion_imag
_atom_type_scat_source
C C 0.0033 0.0016 'International Tables Vol C Tables 4.2.6.8 and 6.1.1.4'
H H 0.0000 0.0000 'International Tables Vol C Tables 4.2.6.8 and 6.1.1.4'
N N 0.0061 0.0033 'International Tables Vol C Tables 4.2.6.8 and 6.1.1.4'

loop_
_geom_angle_atom_site_label_1
_geom_angle_atom_site_label_2
_geom_angle_atom_site_label_3
_geom_angle
C8 N3 C14 124.36(18)
C8 N3 C11 123.78(18)
C14 N3 C11 111.84(17)
C22 N6 C25 124.02(18)
C22 N6 C28 124.06(18)
C25 N6 C28 111.90(17)
C36 N9 C42 124.68(18)
C36 N9 C39 123.38(18)
C42 N9 C39 111.89(18)
C50 N12 C53 123.81(18)
C50 N12 C56 124.04(18)
C53 N12 C56 112.15(17)
C64 N15 C70 123.70(18)
C64 N15 C67 123.93(18)
C70 N15 C67 111.97(17)
C78 N18 C84 123.78(18)
C78 N18 C81 123.70(19)
C84 N18 C81 111.89(18)
N1 C1 C3 179.1(2)
N2 C2 C3 177.4(2)
C4 C3 C2 126.26(19)
C4 C3 C1 119.87(18)
C2 C3 C1 113.85(18)
C3 C4 C5 130.59(19)
C10 C5 C6 116.57(19)
C10 C5 C4 125.40(19)
C6 C5 C4 118.03(18)
C7 C6 C5 122.27(19)
C6 C7 C8 120.8(2)
N3 C8 C9 120.28(19)
N3 C8 C7 122.35(19)
C9 C8 C7 117.36(19)
C10 C9 C8 121.20(19)
C9 C10 C5 121.76(19)
N3 C11 C12 104.2(2)
C13B C12 C11 107.6(3)
C13A C12 C11 110.1(3)
C12 C13A C14 105.4(4)
C12 C13B C14 106.2(4)
N3 C14 C13A 105.3(3)
N3 C14 C13B 102.2(3)
N4 C15 C17 178.8(2)
N5 C16 C17 177.2(2)
C18 C17 C15 120.32(19)
C18 C17 C16 125.61(19)
C15 C17 C16 114.06(19)
C17 C18 C19 131.18(19)
C20 C19 C24 116.75(19)
C20 C19 C18 118.13(18)
C24 C19 C18 125.12(19)
C21 C20 C19 122.19(19)
C20 C21 C22 120.59(19)
N6 C22 C21 122.13(19)
N6 C22 C23 120.25(19)
C21 C22 C23 117.61(19)
C24 C23 C22 121.06(19)
C23 C24 C19 121.76(19)
N6 C25 C26 103.0(2)
C27 C26 C25 107.5(2)
C26 C27 C28 105.4(2)
N6 C28 C27 104.66(19)
N7 C29 C31 178.8(2)
N8 C30 C31 177.9(2)
C32 C31 C29 120.44(18)
C32 C31 C30 125.32(19)
C29 C31 C30 114.23(18)
C31 C32 C33 131.15(19)
C38 C33 C34 116.75(19)
C38 C33 C32 125.46(18)
C34 C33 C32 117.76(18)
C35 C34 C33 122.03(19)
C34 C35 C36 121.02(19)
N9 C36 C35 122.12(19)
N9 C36 C37 120.60(19)
C35 C36 C37 117.29(19)
C38 C37 C36 121.01(19)
C37 C38 C33 121.78(19)
N9 C39 C40 103.42(19)
C39 C40 C41 104.72(19)
C42 C41 C40 103.3(2)
N9 C42 C41 104.41(19)
N10 C43 C45 179.3(2)
C46 C45 C43 120.17(19)
C46 C45 C44 125.6(2)
C43 C45 C44 114.18(19)
C45 C46 C47 131.27(19)
C48 C47 C52 116.73(19)
C48 C47 C46 117.99(18)
C52 C47 C46 125.26(19)
C49 C48 C47 122.17(19)
C48 C49 C50 120.71(19)
N12 C50 C51 120.31(18)
N12 C50 C49 122.10(19)
C51 C50 C49 117.58(19)
C52 C51 C50 121.08(19)
C51 C52 C47 121.60(19)
N12 C53 C54 104.05(18)
C55 C54 C53 104.09(18)
C56 C55 C54 104.22(19)
N12 C56 C55 103.60(18)
N13 C57 C59 179.3(2)
N14 C58 C59 177.7(2)
C60 C59 C58 125.81(19)
C60 C59 C57 120.01(19)
C58 C59 C57 114.18(19)
C59 C60 C61 131.69(19)
C62 C61 C66 116.89(19)
C62 C61 C60 117.39(18)
C66 C61 C60 125.72(19)
C63 C62 C61 122.18(19)
C62 C63 C64 120.53(19)
N15 C64 C65 120.93(19)
N15 C64 C63 121.55(19)
C65 C64 C63 117.52(19)
C66 C65 C64 121.19(19)
C65 C66 C61 121.65(19)
N15 C67 C68 103.68(18)
C67 C68 C69 104.23(19)
C70 C69 C68 103.38(18)
N15 C70 C69 103.78(18)
N16 C71 C73 179.0(2)
N17 C72 C73 177.1(2)
C74 C73 C72 126.3(2)
C74 C73 C71 120.02(19)
C72 C73 C71 113.64(19)
C73 C74 C75 131.3(2)
C76 C75 C80 116.67(19)
C76 C75 C74 118.05(19)
C80 C75 C74 125.27(19)
C77 C76 C75 122.3(2)
C76 C77 C78 120.5(2)
N18 C78 C79 120.28(19)
N18 C78 C77 121.98(19)
C79 C78 C77 117.7(2)
C80 C79 C78 120.96(19)
C79 C80 C75 121.80(19)
N18 C81 C82 104.11(19)
C81 C82 C83 104.2(2)
C84 C83 C82 103.9(2)
N18 C84 C83 103.86(18)
N11 C44 C45 178.1(3)

loop_
_geom_bond_atom_site_label_1
_geom_bond_atom_site_label_2
_geom_bond_distance
N1 C1 1.150(3)
N2 C2 1.143(3)
N3 C8 1.344(3)
N3 C14 1.468(3)
N3 C11 1.472(3)
N4 C15 1.148(3)
N5 C16 1.149(3)
N6 C22 1.347(3)
N6 C25 1.466(3)
N6 C28 1.472(3)
N7 C29 1.153(3)
N8 C30 1.150(3)
N9 C36 1.342(3)
N9 C42 1.467(3)
N9 C39 1.473(3)
N10 C43 1.151(3)
N11 C44 1.145(3)
N12 C50 1.349(3)
N12 C53 1.468(3)
N12 C56 1.469(3)
N13 C57 1.148(3)
N14 C58 1.147(3)
N15 C64 1.348(3)
N15 C70 1.468(3)
N15 C67 1.470(3)
N16 C71 1.147(3)
N17 C72 1.143(3)
N18 C78 1.347(3)
N18 C84 1.466(3)
N18 C81 1.468(3)
C1 C3 1.436(3)
C2 C3 1.435(3)
C3 C4 1.369(3)
C4 C5 1.426(3)
C5 C10 1.414(3)
C5 C6 1.417(3)
C6 C7 1.364(3)
C7 C8 1.419(3)
C8 C9 1.418(3)
C9 C10 1.369(3)
C11 C12 1.499(3)
C12 C13B 1.451(7)
C12 C13A 1.471(8)
C13A C14 1.530(7)
C13B C14 1.533(6)
C15 C17 1.431(3)
C16 C17 1.435(3)
C17 C18 1.369(3)
C18 C19 1.424(3)
C19 C20 1.415(3)
C19 C24 1.417(3)
C20 C21 1.372(3)
C21 C22 1.419(3)
C22 C23 1.420(3)
C23 C24 1.369(3)
C25 C26 1.506(4)
C26 C27 1.476(4)
C27 C28 1.505(3)
C29 C31 1.429(3)
C30 C31 1.435(3)
C31 C32 1.368(3)
C32 C33 1.426(3)
C33 C38 1.416(3)
C33 C34 1.418(3)
C34 C35 1.370(3)
C35 C36 1.416(3)
C36 C37 1.428(3)
C37 C38 1.370(3)
C39 C40 1.528(3)
C40 C41 1.529(4)
C41 C42 1.514(3)
C43 C45 1.433(3)
C45 C46 1.361(3)
C45 C44 1.438(3)
C46 C47 1.427(3)
C47 C48 1.415(3)
C47 C52 1.423(3)
C48 C49 1.367(3)
C49 C50 1.421(3)
C50 C51 1.419(3)
C51 C52 1.369(3)
C53 C54 1.528(3)
C54 C55 1.527(3)
C55 C56 1.517(3)
C57 C59 1.436(3)
C58 C59 1.436(3)
C59 C60 1.365(3)
C60 C61 1.423(3)
C61 C62 1.413(3)
C61 C66 1.418(3)
C62 C63 1.373(3)
C63 C64 1.422(3)
C64 C65 1.419(3)
C65 C66 1.370(3)
C67 C68 1.521(3)
C68 C69 1.527(3)
C69 C70 1.524(3)
C71 C73 1.438(3)
C72 C73 1.436(3)
C73 C74 1.359(3)
C74 C75 1.426(3)
C75 C76 1.414(3)
C75 C80 1.417(3)
C76 C77 1.369(3)
C77 C78 1.420(3)
C78 C79 1.417(3)
C79 C80 1.369(3)
C81 C82 1.517(4)
C82 C83 1.529(4)
C83 C84 1.513(3)
